data_7153232
loop_
_publ_author_name
'Vo\^ute, Nicholas'
'Philp, Douglas'
'Slawin, Alexandra M. Z.'
'Westwood, Nicholas J.'

_publ_section_title
;
 Studies on the Claisen rearrangements in the indolo[2,3-b]quinoline
 system.
;
_journal_issue 2
_journal_name_full 'Organic &amp; biomolecular chemistry'
_journal_page_first 442
_journal_page_last 450
_journal_paper_doi 10.1039/b915677a
_journal_volume 8
_journal_year 2010
_chemical_absolute_configuration ad
_chemical_formula_moiety 'C26 H21 Br N2 O'
_chemical_formula_sum 'C26 H21 Br N2 O'
_chemical_formula_weight 457.36
_chemical_name_systematic
;
?
;
_space_group_IT_number 1
_symmetry_cell_setting triclinic
_symmetry_space_group_name_Hall 'P 1'
_symmetry_space_group_name_H-M 'P 1'
_atom_sites_solution_hydrogens geom
_atom_sites_solution_primary direct
_atom_sites_solution_secondary difmap
_audit_creation_method SHELXL-97
_cell_angle_alpha 101.33(3)
_cell_angle_beta 99.93(3)
_cell_angle_gamma 90.56(3)
_cell_formula_units_Z 2
_cell_length_a 8.7486(17)
_cell_length_b 9.3067(19)
_cell_length_c 13.714(3)
_cell_measurement_reflns_used 3353
_cell_measurement_temperature 93(2)
_cell_measurement_theta_max 28.5009
_cell_measurement_theta_min 2.2340
_cell_volume 1077.3(4)
_computing_cell_refinement 'CrystalClear (Rigaku Corp., 2004)'
_computing_data_collection 'CrystalClear (Rigaku Corp., 2004)'
_computing_data_reduction 'CrystalClear (Rigaku Corp., 2004)'
_computing_molecular_graphics 'Bruker SHELXTL'
_computing_publication_material 'Bruker SHELXTL'
_computing_structure_refinement 'SHELXL-97 (Sheldrick, 1997)'
_computing_structure_solution 'SHELXS-97 (Sheldrick, 1990)'
_diffrn_ambient_temperature 93(2)
_diffrn_detector_area_resol_mean 0.83
_diffrn_measured_fraction_theta_full 0.933
_diffrn_measured_fraction_theta_max 0.929
_diffrn_measurement_device_type CCD
_diffrn_measurement_method dtprofit.ref
_diffrn_radiation_monochromator confocal
_diffrn_radiation_source 'rotating anode'
_diffrn_radiation_type MoK\a
_diffrn_radiation_wavelength 0.71073
_diffrn_reflns_av_R_equivalents 0.0640
_diffrn_reflns_av_sigmaI/netI 0.1170
_diffrn_reflns_limit_h_max 10
_diffrn_reflns_limit_h_min -10
_diffrn_reflns_limit_k_max 7
_diffrn_reflns_limit_k_min -11
_diffrn_reflns_limit_l_max 16
_diffrn_reflns_limit_l_min -16
_diffrn_reflns_number 6436
_diffrn_reflns_theta_full 25.00
_diffrn_reflns_theta_max 25.28
_diffrn_reflns_theta_min 2.23
_exptl_absorpt_coefficient_mu 1.928
_exptl_absorpt_correction_T_max 1.0000
_exptl_absorpt_correction_T_min 0.6056
_exptl_absorpt_correction_type multi-scan
_exptl_crystal_colour Yellow
_exptl_crystal_density_diffrn 1.410
_exptl_crystal_density_method 'not measured'
_exptl_crystal_description Prism
_exptl_crystal_F_000 468
_exptl_crystal_size_max 0.1000
_exptl_crystal_size_mid 0.1000
_exptl_crystal_size_min 0.0800
_refine_diff_density_max 1.054
_refine_diff_density_min -0.516
_refine_diff_density_rms 0.099
_refine_ls_abs_structure_details 'Flack H D (1983), Acta Cryst. A39, 876-881'
_refine_ls_abs_structure_Flack -0.005(14)
_refine_ls_extinction_coef 0.022(2)
_refine_ls_extinction_expression Fc^*^=kFc[1+0.001xFc^2^\l^3^/sin(2\q)]^-1/4^
_refine_ls_extinction_method SHELXL
_refine_ls_goodness_of_fit_ref 1.003
_refine_ls_hydrogen_treatment constr
_refine_ls_matrix_type full
_refine_ls_number_parameters 545
_refine_ls_number_reflns 4997
_refine_ls_number_restraints 3
_refine_ls_restrained_S_all 1.002
_refine_ls_R_factor_all 0.0775
_refine_ls_R_factor_gt 0.0621
_refine_ls_shift/su_max 0.016
_refine_ls_shift/su_mean 0.001
_refine_ls_structure_factor_coef Fsqd
_refine_ls_weighting_details 'calc w=1/[\s^2^(Fo^2^)+(0.0537P)^2^+0.0000P] where P=(Fo^2^+2Fc^2^)/3'
_refine_ls_weighting_scheme calc
_refine_ls_wR_factor_gt 0.1269
_refine_ls_wR_factor_ref 0.1376
_reflns_number_gt 4036
_reflns_number_total 4997
_reflns_threshold_expression >2sigma(I)
_cod_data_source_file b915677a.txt
_cod_data_source_block 18
_cod_depositor_comments
;
The following automatic conversions were performed:

'_symmetry_cell_setting' value 'Triclinic' changed to 'triclinic'
according to /home/saulius/struct/CIF-dictionaries/cif_core.dic
dictionary named 'cif_core.dic' version 2.4.2 from 2011-04-26.

Automatic conversion script
Id: cif_fix_values 1891 2012-01-12 08:04:46Z andrius 
;
_cod_original_cell_volume 1077.4(4)
_cod_original_sg_symbol_H-M P1
_cod_database_code 7153232

loop_
_symmetry_equiv_pos_as_xyz
'x, y, z'

loop_
_atom_site_label
_atom_site_type_symbol
_atom_site_fract_x
_atom_site_fract_y
_atom_site_fract_z
_atom_site_U_iso_or_equiv
_atom_site_adp_type
_atom_site_occupancy
_atom_site_symmetry_multiplicity
_atom_site_calc_flag
_atom_site_refinement_flags
Br1 Br -0.03010(10) -0.23210(10) -0.75041(7) 0.0443(3) Uani 1 1 d .
C1 C -0.2069(13) -0.2469(11) -0.6876(8) 0.034(2) Uani 1 1 d .
C2 C -0.3414(13) -0.3177(10) -0.7463(7) 0.040(3) Uani 1 1 d .
H2A H -0.3409 -0.3624 -0.8147 0.047 Uiso 1 1 calc R
C3 C -0.4773(11) -0.3248(11) -0.7073(8) 0.039(2) Uani 1 1 d .
H3A H -0.5682 -0.3734 -0.7494 0.047 Uiso 1 1 calc R
C4 C -0.4809(11) -0.2605(11) -0.6063(7) 0.033(2) Uani 1 1 d .
H4A H -0.5725 -0.2643 -0.5781 0.040 Uiso 1 1 calc R
C4A C -0.3391(12) -0.1888(10) -0.5476(8) 0.024(2) Uani 1 1 d .
N5 N -0.3267(8) -0.1194(9) -0.4455(5) 0.0284(17) Uani 1 1 d .
C5A C -0.1822(10) -0.0689(9) -0.4195(6) 0.0249(19) Uani 1 1 d .
N6 N -0.1157(8) 0.0021(8) -0.3233(5) 0.0233(16) Uani 1 1 d .
C6A C 0.0459(10) 0.0008(9) -0.2946(6) 0.0241(19) Uani 1 1 d .
C7 C 0.1205(10) 0.0710(10) -0.1959(6) 0.028(2) Uani 1 1 d .
H7A H 0.0616 0.1263 -0.1508 0.033 Uiso 1 1 calc R
C8 C 0.2744(12) 0.0595(11) -0.1659(8) 0.037(2) Uani 1 1 d .
H8A H 0.3207 0.1028 -0.0985 0.045 Uiso 1 1 calc R
C9 C 0.3677(11) -0.0143(11) -0.2311(8) 0.036(2) Uani 1 1 d .
H9A H 0.4762 -0.0191 -0.2086 0.043 Uiso 1 1 calc R
C10 C 0.3011(10) -0.0794(10) -0.3278(7) 0.027(2) Uani 1 1 d .
H10A H 0.3640 -0.1294 -0.3725 0.033 Uiso 1 1 calc R
C10A C 0.1416(10) -0.0732(10) -0.3614(7) 0.028(2) Uani 1 1 d .
C11 C 0.0714(12) -0.1400(10) -0.4670(8) 0.027(2) Uani 1 1 d .
O11 O 0.1426(8) -0.2247(7) -0.5233(5) 0.0307(15) Uani 1 1 d .
C11A C -0.0857(10) -0.0893(10) -0.5043(6) 0.028(2) Uani 1 1 d .
C11B C -0.2052(12) -0.1856(10) -0.5854(7) 0.025(2) Uani 1 1 d .
C12 C -0.0542(10) 0.0661(10) -0.5300(7) 0.029(2) Uani 1 1 d .
H12A H -0.0162 0.1365 -0.4659 0.034 Uiso 1 1 calc R
H12B H 0.0298 0.0576 -0.5705 0.034 Uiso 1 1 calc R
C13 C -0.1900(12) 0.1270(10) -0.5857(6) 0.030(2) Uani 1 1 d .
H13A H -0.2828 0.1361 -0.5582 0.036 Uiso 1 1 calc R
C14 C -0.1882(12) 0.1691(11) -0.6714(7) 0.040(2) Uani 1 1 d .
H14A H -0.0957 0.1542 -0.6988 0.048 Uiso 1 1 calc R
C15 C -0.3170(15) 0.2381(12) -0.7302(9) 0.050(3) Uani 1 1 d .
H15A H -0.4119 0.2311 -0.7021 0.075 Uiso 1 1 calc R
H15B H -0.3351 0.1868 -0.8011 0.075 Uiso 1 1 calc R
H15C H -0.2883 0.3415 -0.7259 0.075 Uiso 1 1 calc R
C16 C -0.2149(11) 0.0495(10) -0.2476(7) 0.030(2) Uani 1 1 d .
H16A H -0.3227 0.0552 -0.2829 0.036 Uiso 1 1 calc R
H16B H -0.1790 0.1493 -0.2096 0.036 Uiso 1 1 calc R
C17 C -0.2153(12) -0.0512(11) -0.1733(7) 0.027(2) Uani 1 1 d .
C18 C -0.1787(11) 0.0082(12) -0.0687(7) 0.036(2) Uani 1 1 d .
H18A H -0.1494 0.1095 -0.0466 0.043 Uiso 1 1 calc R
C19 C -0.1845(13) -0.0777(14) 0.0028(9) 0.042(3) Uani 1 1 d .
H19A H -0.1585 -0.0365 0.0729 0.051 Uiso 1 1 calc R
C20 C -0.2299(11) -0.2283(12) -0.0312(8) 0.039(2) Uani 1 1 d .
H20A H -0.2345 -0.2889 0.0166 0.047 Uiso 1 1 calc R
C21 C -0.2675(11) -0.2871(11) -0.1330(7) 0.034(2) Uani 1 1 d .
H21A H -0.2998 -0.3877 -0.1559 0.041 Uiso 1 1 calc R
C22 C -0.2574(10) -0.1968(11) -0.2028(7) 0.028(2) Uani 1 1 d .
H22A H -0.2807 -0.2386 -0.2729 0.033 Uiso 1 1 calc R
Br31 Br 0.13086(9) -0.53180(9) 0.09018(7) 0.0415(3) Uani 1 1 d .
C31 C 0.2971(11) -0.5779(11) 0.0202(7) 0.028(2) Uani 1 1 d .
C32 C 0.4335(11) -0.6286(10) 0.0731(7) 0.032(2) Uani 1 1 d .
H32A H 0.4350 -0.6450 0.1395 0.038 Uiso 1 1 calc R
C33 C 0.5628(12) -0.6539(10) 0.0297(7) 0.036(2) Uani 1 1 d .
H33A H 0.6520 -0.6887 0.0666 0.044 Uiso 1 1 calc R
C34 C 0.5677(11) -0.6303(11) -0.0674(7) 0.032(2) Uani 1 1 d .
H34A H 0.6583 -0.6469 -0.0969 0.039 Uiso 1 1 calc R
C34A C 0.4350(13) -0.5820(11) -0.1179(8) 0.026(2) Uani 1 1 d .
N35 N 0.4176(9) -0.5555(8) -0.2204(5) 0.0278(17) Uani 1 1 d .
C35A C 0.2739(10) -0.5166(10) -0.2388(7) 0.030(2) Uani 1 1 d .
N36 N 0.2070(8) -0.4920(9) -0.3325(5) 0.0289(17) Uani 1 1 d .
C36A C 0.0429(10) -0.5078(9) -0.3614(6) 0.026(2) Uani 1 1 d .
C37 C -0.0281(10) -0.4865(10) -0.4551(7) 0.030(2) Uani 1 1 d .
H37A H 0.0316 -0.4539 -0.4989 0.036 Uiso 1 1 calc R
C38 C -0.1881(11) -0.5131(10) -0.4851(8) 0.036(2) Uani 1 1 d .
H38A H -0.2362 -0.4993 -0.5500 0.044 Uiso 1 1 calc R
C39 C -0.2781(11) -0.5590(10) -0.4230(7) 0.035(2) Uani 1 1 d .
H39A H -0.3868 -0.5775 -0.4452 0.042 Uiso 1 1 calc R
C40 C -0.2090(10) -0.5782(11) -0.3277(7) 0.032(2) Uani 1 1 d .
H40A H -0.2700 -0.6087 -0.2838 0.038 Uiso 1 1 calc R
C40A C -0.0460(10) -0.5517(10) -0.2968(7) 0.029(2) Uani 1 1 d .
C41 C 0.0222(10) -0.5688(9) -0.1920(7) 0.024(2) Uani 1 1 d .
O41 O -0.0526(8) -0.6259(7) -0.1373(5) 0.0337(16) Uani 1 1 d .
C41A C 0.1811(10) -0.4999(10) -0.1559(6) 0.028(2) Uani 1 1 d .
C41B C 0.2966(12) -0.5575(11) -0.0781(8) 0.029(2) Uani 1 1 d .
C42 C 0.1514(11) -0.3320(9) -0.1171(7) 0.032(2) Uani 1 1 d .
H42A H 0.1112 -0.2883 -0.1761 0.038 Uiso 1 1 calc R
H42B H 0.0700 -0.3258 -0.0746 0.038 Uiso 1 1 calc R
C43 C 0.2947(11) -0.2416(10) -0.0563(6) 0.031(2) Uani 1 1 d .
H43A H 0.3872 -0.2424 -0.0839 0.038 Uiso 1 1 calc R
C44 C 0.2918(12) -0.1620(10) 0.0345(7) 0.036(2) Uani 1 1 d .
H44A H 0.2011 -0.1697 0.0629 0.043 Uiso 1 1 calc R
C45 C 0.4227(13) -0.0605(11) 0.0950(8) 0.038(3) Uani 1 1 d .
H45A H 0.5076 -0.0624 0.0566 0.057 Uiso 1 1 calc R
H45B H 0.4601 -0.0920 0.1587 0.057 Uiso 1 1 calc R
H45C H 0.3864 0.0395 0.1093 0.057 Uiso 1 1 calc R
C46 C 0.3036(11) -0.4876(11) -0.4110(7) 0.033(2) Uani 1 1 d .
H46A H 0.2676 -0.4086 -0.4472 0.040 Uiso 1 1 calc R
H46B H 0.4123 -0.4614 -0.3770 0.040 Uiso 1 1 calc R
C47 C 0.3010(11) -0.6262(11) -0.4863(7) 0.030(2) Uani 1 1 d .
C48 C 0.2653(11) -0.6258(13) -0.5880(7) 0.040(2) Uani 1 1 d .
H48A H 0.2355 -0.5378 -0.6098 0.048 Uiso 1 1 calc R
C49 C 0.2727(15) -0.7544(14) -0.6596(8) 0.047(3) Uani 1 1 d .
H49A H 0.2471 -0.7511 -0.7293 0.056 Uiso 1 1 calc R
C50 C 0.3160(12) -0.8871(12) -0.6327(8) 0.043(3) Uani 1 1 d .
H50A H 0.3156 -0.9749 -0.6817 0.052 Uiso 1 1 calc R
C51 C 0.3604(11) -0.8829(12) -0.5281(8) 0.040(2) Uani 1 1 d .
H51A H 0.3989 -0.9685 -0.5062 0.048 Uiso 1 1 calc R
C52 C 0.3496(11) -0.7590(11) -0.4572(8) 0.033(2) Uani 1 1 d .
H52A H 0.3751 -0.7621 -0.3875 0.039 Uiso 1 1 calc R

loop_
_atom_site_aniso_label
_atom_site_aniso_U_11
_atom_site_aniso_U_22
_atom_site_aniso_U_33
_atom_site_aniso_U_23
_atom_site_aniso_U_13
_atom_site_aniso_U_12
Br1 0.0417(7) 0.0589(8) 0.0308(6) 0.0046(5) 0.0076(5) 0.0041(5)
C1 0.033(6) 0.027(6) 0.039(5) 0.003(4) 0.004(5) 0.001(4)
C2 0.058(7) 0.024(5) 0.033(5) 0.003(4) 0.002(5) 0.008(5)
C3 0.030(5) 0.032(6) 0.053(6) -0.004(5) 0.010(5) -0.006(4)
C4 0.028(5) 0.032(5) 0.034(5) 0.005(4) -0.006(4) 0.001(4)
C4A 0.022(5) 0.013(5) 0.029(5) -0.009(4) 0.003(5) -0.002(4)
N5 0.016(4) 0.036(5) 0.030(4) 0.003(4) 0.001(3) -0.005(3)
C5A 0.028(5) 0.019(5) 0.029(4) 0.012(4) -0.002(4) 0.005(4)
N6 0.017(4) 0.028(4) 0.024(4) 0.003(3) 0.005(3) -0.001(3)
C6A 0.022(4) 0.018(5) 0.032(5) 0.005(4) 0.005(4) 0.001(4)
C7 0.018(4) 0.034(5) 0.030(5) 0.007(4) 0.004(4) 0.005(4)
C8 0.035(6) 0.032(6) 0.043(5) 0.018(4) -0.009(5) -0.006(4)
C9 0.021(5) 0.042(6) 0.053(6) 0.021(5) 0.019(5) 0.002(4)
C10 0.017(4) 0.032(5) 0.035(5) 0.007(4) 0.010(4) 0.006(4)
C10A 0.025(5) 0.025(5) 0.035(5) 0.010(4) 0.000(4) 0.002(4)
C11 0.030(5) 0.016(5) 0.037(5) 0.010(4) 0.009(5) -0.003(4)
O11 0.029(4) 0.034(4) 0.033(3) 0.015(3) 0.006(3) 0.006(3)
C11A 0.026(5) 0.032(5) 0.024(4) 0.002(4) 0.003(4) 0.006(4)
C11B 0.027(6) 0.021(5) 0.026(5) 0.006(4) 0.001(5) 0.005(4)
C12 0.024(5) 0.028(5) 0.035(5) 0.008(4) 0.006(4) 0.003(4)
C13 0.040(6) 0.025(5) 0.025(5) 0.003(4) 0.011(4) 0.006(4)
C14 0.041(6) 0.036(6) 0.039(5) 0.007(5) -0.001(5) 0.002(5)
C15 0.064(8) 0.027(6) 0.052(7) 0.015(5) -0.011(6) -0.007(6)
C16 0.023(5) 0.028(5) 0.035(5) -0.001(4) 0.006(4) 0.005(4)
C17 0.023(5) 0.034(6) 0.022(5) 0.006(4) 0.001(4) -0.001(4)
C18 0.032(5) 0.047(7) 0.025(5) 0.003(4) 0.001(4) -0.004(5)
C19 0.031(6) 0.065(8) 0.031(6) 0.015(6) -0.004(5) -0.002(6)
C20 0.032(5) 0.051(7) 0.044(6) 0.023(5) 0.018(5) 0.018(5)
C21 0.026(5) 0.039(6) 0.040(5) 0.010(4) 0.008(4) -0.003(4)
C22 0.020(5) 0.040(6) 0.029(5) 0.010(4) 0.018(4) 0.014(4)
Br31 0.0343(6) 0.0525(7) 0.0368(6) 0.0041(5) 0.0091(5) 0.0037(5)
C31 0.018(5) 0.036(6) 0.029(5) 0.009(4) 0.005(4) 0.004(4)
C32 0.033(6) 0.035(6) 0.031(5) 0.012(4) 0.008(5) 0.006(4)
C33 0.032(5) 0.032(6) 0.040(5) 0.010(4) -0.011(5) 0.004(4)
C34 0.022(5) 0.041(6) 0.030(5) 0.003(4) -0.002(4) 0.001(4)
C34A 0.028(6) 0.022(5) 0.031(6) 0.012(4) 0.006(5) 0.004(4)
N35 0.027(4) 0.027(4) 0.029(4) 0.006(3) 0.004(4) -0.002(3)
C35A 0.024(5) 0.032(5) 0.032(5) 0.005(4) 0.002(4) 0.003(4)
N36 0.018(4) 0.043(5) 0.026(4) 0.011(3) 0.001(3) -0.001(3)
C36A 0.018(4) 0.023(5) 0.034(5) 0.005(4) -0.008(4) -0.003(4)
C37 0.020(5) 0.030(5) 0.038(5) 0.009(4) -0.003(4) 0.002(4)
C38 0.026(5) 0.024(5) 0.054(6) 0.007(4) -0.005(5) 0.005(4)
C39 0.020(5) 0.031(5) 0.048(6) -0.001(5) -0.005(5) 0.001(4)
C40 0.023(5) 0.039(6) 0.034(5) 0.002(4) 0.009(4) 0.007(4)
C40A 0.020(5) 0.023(5) 0.041(5) 0.003(4) 0.002(4) 0.001(4)
C41 0.016(4) 0.018(5) 0.032(5) -0.008(4) 0.004(4) 0.003(4)
O41 0.031(4) 0.029(4) 0.044(4) 0.014(3) 0.007(3) -0.004(3)
C41A 0.023(5) 0.027(5) 0.030(4) 0.008(4) -0.007(4) -0.005(4)
C41B 0.017(5) 0.027(5) 0.038(6) 0.003(4) -0.002(5) 0.001(4)
C42 0.028(5) 0.022(5) 0.039(5) -0.002(4) 0.001(4) -0.006(4)
C43 0.031(5) 0.036(6) 0.027(5) 0.007(4) 0.003(4) -0.004(4)
C44 0.036(5) 0.025(5) 0.040(5) 0.008(4) -0.012(5) -0.014(4)
C45 0.043(6) 0.031(6) 0.035(6) -0.003(5) 0.004(5) 0.001(5)
C46 0.024(5) 0.039(6) 0.038(5) 0.015(4) 0.000(5) 0.005(4)
C47 0.018(5) 0.036(6) 0.034(5) 0.008(5) 0.000(4) -0.002(4)
C48 0.026(5) 0.055(7) 0.036(5) 0.009(5) 0.001(5) 0.002(5)
C49 0.054(8) 0.067(9) 0.022(5) 0.011(5) 0.013(6) 0.002(6)
C50 0.037(6) 0.038(6) 0.053(6) 0.008(5) 0.005(5) -0.003(5)
C51 0.031(5) 0.045(7) 0.047(6) 0.009(5) 0.014(5) 0.001(5)
C52 0.020(5) 0.031(6) 0.048(6) 0.011(5) 0.007(5) -0.004(4)

loop_
_atom_type_symbol
_atom_type_description
_atom_type_scat_dispersion_real
_atom_type_scat_dispersion_imag
_atom_type_scat_source
C C 0.0033 0.0016 'International Tables Vol C Tables 4.2.6.8 and 6.1.1.4'
H H 0.0000 0.0000 'International Tables Vol C Tables 4.2.6.8 and 6.1.1.4'
N N 0.0061 0.0033 'International Tables Vol C Tables 4.2.6.8 and 6.1.1.4'
O O 0.0106 0.0060 'International Tables Vol C Tables 4.2.6.8 and 6.1.1.4'
Br Br -0.2901 2.4595 'International Tables Vol C Tables 4.2.6.8 and 6.1.1.4'

loop_
_geom_angle_atom_site_label_1
_geom_angle_atom_site_label_2
_geom_angle_atom_site_label_3
_geom_angle
C2 C1 C11B 119.5(10)
C2 C1 Br1 118.4(8)
C11B C1 Br1 122.1(8)
C1 C2 C3 121.5(9)
C1 C2 H2A 119.2
C3 C2 H2A 119.2
C2 C3 C4 120.4(9)
C2 C3 H3A 119.8
C4 C3 H3A 119.8
C3 C4 C4A 116.5(9)
C3 C4 H4A 121.8
C4A C4 H4A 121.8
C11B C4A N5 114.7(8)
C11B C4A C4 122.8(9)
N5 C4A C4 122.4(9)
C5A N5 C4A 104.0(7)
N5 C5A N6 124.2(8)
N5 C5A C11A 116.1(7)
N6 C5A C11A 119.7(8)
C5A N6 C6A 118.3(7)
C5A N6 C16 119.7(7)
C6A N6 C16 120.8(7)
N6 C6A C7 120.6(7)
N6 C6A C10A 122.0(7)
C7 C6A C10A 117.4(8)
C8 C7 C6A 120.4(9)
C8 C7 H7A 119.8
C6A C7 H7A 119.8
C7 C8 C9 122.0(9)
C7 C8 H8A 119.0
C9 C8 H8A 119.0
C10 C9 C8 119.3(9)
C10 C9 H9A 120.3
C8 C9 H9A 120.3
C9 C10 C10A 120.6(9)
C9 C10 H10A 119.7
C10A C10 H10A 119.7
C10 C10A C6A 120.1(8)
C10 C10A C11 120.3(8)
C6A C10A C11 119.6(8)
O11 C11 C10A 122.2(9)
O11 C11 C11A 121.9(9)
C10A C11 C11A 115.7(8)
C11 C11A C11B 122.7(8)
C11 C11A C5A 109.7(7)
C11B C11A C5A 97.2(7)
C11 C11A C12 105.2(7)
C11B C11A C12 112.7(7)
C5A C11A C12 108.7(7)
C4A C11B C1 119.1(9)
C4A C11B C11A 107.3(8)
C1 C11B C11A 132.8(9)
C13 C12 C11A 115.2(7)
C13 C12 H12A 108.5
C11A C12 H12A 108.5
C13 C12 H12B 108.5
C11A C12 H12B 108.5
H12A C12 H12B 107.5
C14 C13 C12 123.0(9)
C14 C13 H13A 118.5
C12 C13 H13A 118.5
C13 C14 C15 126.6(11)
C13 C14 H14A 116.7
C15 C14 H14A 116.7
C14 C15 H15A 109.5
C14 C15 H15B 109.5
H15A C15 H15B 109.5
C14 C15 H15C 109.5
H15A C15 H15C 109.5
H15B C15 H15C 109.5
N6 C16 C17 113.7(8)
N6 C16 H16A 108.8
C17 C16 H16A 108.8
N6 C16 H16B 108.8
C17 C16 H16B 108.8
H16A C16 H16B 107.7
C22 C17 C18 117.9(9)
C22 C17 C16 122.8(8)
C18 C17 C16 119.2(9)
C19 C18 C17 121.6(10)
C19 C18 H18A 119.2
C17 C18 H18A 119.2
C18 C19 C20 118.6(10)
C18 C19 H19A 120.7
C20 C19 H19A 120.7
C21 C20 C19 120.3(9)
C21 C20 H20A 119.9
C19 C20 H20A 119.9
C20 C21 C22 119.2(10)
C20 C21 H21A 120.4
C22 C21 H21A 120.4
C17 C22 C21 122.3(9)
C17 C22 H22A 118.9
C21 C22 H22A 118.9
C41B C31 C32 118.5(9)
C41B C31 Br31 123.8(7)
C32 C31 Br31 117.6(7)
C33 C32 C31 120.8(8)
C33 C32 H32A 119.6
C31 C32 H32A 119.6
C32 C33 C34 122.1(9)
C32 C33 H33A 119.0
C34 C33 H33A 119.0
C34A C34 C33 116.5(9)
C34A C34 H34A 121.7
C33 C34 H34A 121.7
C34 C34A C41B 124.0(9)
C34 C34A N35 124.1(9)
C41B C34A N35 111.9(9)
C35A N35 C34A 103.3(8)
N35 C35A N36 121.6(8)
N35 C35A C41A 118.5(8)
N36 C35A C41A 119.8(8)
C35A N36 C36A 118.6(7)
C35A N36 C46 120.3(7)
C36A N36 C46 119.2(7)
C37 C36A C40A 119.8(8)
C37 C36A N36 120.4(8)
C40A C36A N36 119.8(7)
C36A C37 C38 119.6(9)
C36A C37 H37A 120.2
C38 C37 H37A 120.2
C39 C38 C37 121.6(9)
C39 C38 H38A 119.2
C37 C38 H38A 119.2
C38 C39 C40 119.6(9)
C38 C39 H39A 120.2
C40 C39 H39A 120.2
C39 C40 C40A 119.1(9)
C39 C40 H40A 120.4
C40A C40 H40A 120.4
C36A C40A C40 120.3(8)
C36A C40A C41 122.5(8)
C40 C40A C41 117.1(8)
O41 C41 C41A 123.4(9)
O41 C41 C40A 123.2(8)
C41A C41 C40A 113.2(8)
C41 C41A C35A 111.8(7)
C41 C41A C41B 121.1(8)
C35A C41A C41B 98.7(7)
C41 C41A C42 103.7(7)
C35A C41A C42 110.6(7)
C41B C41A C42 111.0(7)
C31 C41B C34A 118.0(9)
C31 C41B C41A 134.6(9)
C34A C41B C41A 107.1(8)
C43 C42 C41A 114.3(7)
C43 C42 H42A 108.7
C41A C42 H42A 108.7
C43 C42 H42B 108.7
C41A C42 H42B 108.7
H42A C42 H42B 107.6
C44 C43 C42 120.7(9)
C44 C43 H43A 119.7
C42 C43 H43A 119.7
C43 C44 C45 123.8(9)
C43 C44 H44A 118.1
C45 C44 H44A 118.1
C44 C45 H45A 109.5
C44 C45 H45B 109.5
H45A C45 H45B 109.5
C44 C45 H45C 109.5
H45A C45 H45C 109.5
H45B C45 H45C 109.5
C47 C46 N36 115.1(8)
C47 C46 H46A 108.5
N36 C46 H46A 108.5
C47 C46 H46B 108.5
N36 C46 H46B 108.5
H46A C46 H46B 107.5
C48 C47 C52 117.9(10)
C48 C47 C46 120.2(10)
C52 C47 C46 121.7(9)
C47 C48 C49 120.4(10)
C47 C48 H48A 119.8
C49 C48 H48A 119.8
C50 C49 C48 122.7(10)
C50 C49 H49A 118.7
C48 C49 H49A 118.7
C49 C50 C51 115.9(10)
C49 C50 H50A 122.1
C51 C50 H50A 122.1
C52 C51 C50 121.9(10)
C52 C51 H51A 119.0
C50 C51 H51A 119.0
C51 C52 C47 121.0(10)
C51 C52 H52A 119.5
C47 C52 H52A 119.5

loop_
_geom_bond_atom_site_label_1
_geom_bond_atom_site_label_2
_geom_bond_distance
Br1 C1 1.911(11)
C1 C2 1.384(14)
C1 C11B 1.403(14)
C2 C3 1.391(14)
C2 H2A 0.9500
C3 C4 1.404(13)
C3 H3A 0.9500
C4 C4A 1.435(13)
C4 H4A 0.9500
C4A C11B 1.363(15)
C4A N5 1.407(12)
N5 C5A 1.309(11)
C5A N6 1.379(10)
C5A C11A 1.535(13)
N6 C6A 1.401(11)
N6 C16 1.471(12)
C6A C7 1.423(12)
C6A C10A 1.429(12)
C7 C8 1.350(13)
C7 H7A 0.9500
C8 C9 1.400(15)
C8 H8A 0.9500
C9 C10 1.370(13)
C9 H9A 0.9500
C10 C10A 1.397(12)
C10 H10A 0.9500
C10A C11 1.480(13)
C11 O11 1.242(11)
C11 C11A 1.496(13)
C11A C11B 1.524(13)
C11A C12 1.586(12)
C12 C13 1.480(12)
C12 H12A 0.9900
C12 H12B 0.9900
C13 C14 1.312(13)
C13 H13A 0.9500
C14 C15 1.495(15)
C14 H14A 0.9500
C15 H15A 0.9800
C15 H15B 0.9800
C15 H15C 0.9800
C16 C17 1.514(13)
C16 H16A 0.9900
C16 H16B 0.9900
C17 C22 1.363(14)
C17 C18 1.412(13)
C18 C19 1.387(15)
C18 H18A 0.9500
C19 C20 1.417(16)
C19 H19A 0.9500
C20 C21 1.377(13)
C20 H20A 0.9500
C21 C22 1.405(13)
C21 H21A 0.9500
C22 H22A 0.9500
Br31 C31 1.884(9)
C31 C41B 1.397(14)
C31 C32 1.422(13)
C32 C33 1.368(14)
C32 H32A 0.9500
C33 C34 1.399(13)
C33 H33A 0.9500
C34 C34A 1.373(14)
C34 H34A 0.9500
C34A C41B 1.414(15)
C34A N35 1.457(13)
N35 C35A 1.308(11)
C35A N36 1.380(11)
C35A C41A 1.492(13)
N36 C36A 1.420(11)
N36 C46 1.484(12)
C36A C37 1.380(12)
C36A C40A 1.390(13)
C37 C38 1.394(12)
C37 H37A 0.9500
C38 C39 1.377(14)
C38 H38A 0.9500
C39 C40 1.387(13)
C39 H39A 0.9500
C40 C40A 1.421(12)
C40 H40A 0.9500
C40A C41 1.497(13)
C41 O41 1.262(11)
C41 C41A 1.487(12)
C41A C41B 1.521(13)
C41A C42 1.588(12)
C42 C43 1.523(12)
C42 H42A 0.9900
C42 H42B 0.9900
C43 C44 1.322(13)
C43 H43A 0.9500
C44 C45 1.496(13)
C44 H44A 0.9500
C45 H45A 0.9800
C45 H45B 0.9800
C45 H45C 0.9800
C46 C47 1.484(14)
C46 H46A 0.9900
C46 H46B 0.9900
C47 C48 1.377(13)
C47 C52 1.419(14)
C48 C49 1.401(16)
C48 H48A 0.9500
C49 C50 1.394(16)
C49 H49A 0.9500
C50 C51 1.413(14)
C50 H50A 0.9500
C51 C52 1.370(14)
C51 H51A 0.9500
C52 H52A 0.9500

loop_
_geom_torsion_atom_site_label_1
_geom_torsion_atom_site_label_2
_geom_torsion_atom_site_label_3
_geom_torsion_atom_site_label_4
_geom_torsion
C11B C1 C2 C3 2.5(15)
Br1 C1 C2 C3 -176.0(8)
C1 C2 C3 C4 -0.5(15)
C2 C3 C4 C4A 0.1(14)
C3 C4 C4A C11B -1.9(15)
C3 C4 C4A N5 179.7(9)
C11B C4A N5 C5A 1.3(11)
C4 C4A N5 C5A 179.8(9)
C4A N5 C5A N6 -176.9(8)
C4A N5 C5A C11A 4.5(10)
N5 C5A N6 C6A 155.8(8)
C11A C5A N6 C6A -25.7(11)
N5 C5A N6 C16 -11.4(12)
C11A C5A N6 C16 167.1(8)
C5A N6 C6A C7 -179.3(8)
C16 N6 C6A C7 -12.2(12)
C5A N6 C6A C10A -0.8(12)
C16 N6 C6A C10A 166.3(8)
N6 C6A C7 C8 174.7(8)
C10A C6A C7 C8 -3.8(13)
C6A C7 C8 C9 3.4(14)
C7 C8 C9 C10 -1.3(14)
C8 C9 C10 C10A -0.2(14)
C9 C10 C10A C6A -0.5(13)
C9 C10 C10A C11 178.1(8)
N6 C6A C10A C10 -176.1(8)
C7 C6A C10A C10 2.4(12)
N6 C6A C10A C11 5.3(12)
C7 C6A C10A C11 -176.2(8)
C10 C10A C11 O11 13.0(13)
C6A C10A C11 O11 -168.4(8)
C10 C10A C11 C11A -162.0(8)
C6A C10A C11 C11A 16.6(12)
O11 C11 C11A C11B 33.7(13)
C10A C11 C11A C11B -151.3(8)
O11 C11 C11A C5A 146.5(8)
C10A C11 C11A C5A -38.5(10)
O11 C11 C11A C12 -96.8(9)
C10A C11 C11A C12 78.2(9)
N5 C5A C11A C11 -136.3(8)
N6 C5A C11A C11 45.1(10)
N5 C5A C11A C11B -7.7(10)
N6 C5A C11A C11B 173.7(7)
N5 C5A C11A C12 109.2(8)
N6 C5A C11A C12 -69.4(9)
N5 C4A C11B C1 -177.6(9)
C4 C4A C11B C1 3.9(15)
N5 C4A C11B C11A -6.3(11)
C4 C4A C11B C11A 175.2(9)
C2 C1 C11B C4A -4.2(15)
Br1 C1 C11B C4A 174.3(8)
C2 C1 C11B C11A -172.8(9)
Br1 C1 C11B C11A 5.6(16)
C11 C11A C11B C4A 126.6(10)
C5A C11A C11B C4A 7.6(9)
C12 C11A C11B C4A -106.2(9)
C11 C11A C11B C1 -63.8(15)
C5A C11A C11B C1 177.2(11)
C12 C11A C11B C1 63.5(13)
C11 C11A C12 C13 169.5(8)
C11B C11A C12 C13 33.4(10)
C5A C11A C12 C13 -73.1(9)
C11A C12 C13 C14 -125.5(10)
C12 C13 C14 C15 -177.0(9)
C5A N6 C16 C17 101.1(9)
C6A N6 C16 C17 -65.8(10)
N6 C16 C17 C22 -57.6(12)
N6 C16 C17 C18 125.8(10)
C22 C17 C18 C19 0.2(15)
C16 C17 C18 C19 176.9(10)
C17 C18 C19 C20 -0.7(16)
C18 C19 C20 C21 0.0(15)
C19 C20 C21 C22 1.2(14)
C18 C17 C22 C21 1.0(14)
C16 C17 C22 C21 -175.6(9)
C20 C21 C22 C17 -1.7(14)
C41B C31 C32 C33 1.4(14)
Br31 C31 C32 C33 -175.2(7)
C31 C32 C33 C34 0.6(15)
C32 C33 C34 C34A -0.9(14)
C33 C34 C34A C41B -0.9(15)
C33 C34 C34A N35 -178.3(9)
C34 C34A N35 C35A 177.8(10)
C41B C34A N35 C35A 0.2(10)
C34A N35 C35A N36 -175.1(8)
C34A N35 C35A C41A 4.5(11)
N35 C35A N36 C36A 155.3(8)
C41A C35A N36 C36A -24.3(12)
N35 C35A N36 C46 -9.1(13)
C41A C35A N36 C46 171.4(8)
C35A N36 C36A C37 -178.9(8)
C46 N36 C36A C37 -14.4(12)
C35A N36 C36A C40A -2.0(12)
C46 N36 C36A C40A 162.5(8)
C40A C36A C37 C38 -1.7(13)
N36 C36A C37 C38 175.2(8)
C36A C37 C38 C39 0.6(14)
C37 C38 C39 C40 0.6(14)
C38 C39 C40 C40A -0.8(14)
C37 C36A C40A C40 1.5(13)
N36 C36A C40A C40 -175.4(8)
C37 C36A C40A C41 -176.6(8)
N36 C36A C40A C41 6.5(13)
C39 C40 C40A C36A -0.3(14)
C39 C40 C40A C41 177.9(8)
C36A C40A C41 O41 -170.8(9)
C40 C40A C41 O41 11.0(13)
C36A C40A C41 C41A 14.4(12)
C40 C40A C41 C41A -163.8(8)
O41 C41 C41A C35A 148.4(9)
C40A C41 C41A C35A -36.9(10)
O41 C41 C41A C41B 32.8(14)
C40A C41 C41A C41B -152.4(8)
O41 C41 C41A C42 -92.5(10)
C40A C41 C41A C42 82.3(9)
N35 C35A C41A C41 -135.4(9)
N36 C35A C41A C41 44.2(11)
N35 C35A C41A C41B -6.8(10)
N36 C35A C41A C41B 172.8(8)
N35 C35A C41A C42 109.6(9)
N36 C35A C41A C42 -70.8(10)
C32 C31 C41B C34A -2.9(14)
Br31 C31 C41B C34A 173.5(7)
C32 C31 C41B C41A -176.5(10)
Br31 C31 C41B C41A -0.2(16)
C34 C34A C41B C31 2.8(15)
N35 C34A C41B C31 -179.5(8)
C34 C34A C41B C41A 178.0(9)
N35 C34A C41B C41A -4.3(11)
C41 C41A C41B C31 -57.8(15)
C35A C41A C41B C31 -179.9(11)
C42 C41A C41B C31 64.0(14)
C41 C41A C41B C34A 128.1(10)
C35A C41A C41B C34A 6.0(9)
C42 C41A C41B C34A -110.1(9)
C41 C41A C42 C43 168.2(8)
C35A C41A C42 C43 -71.8(9)
C41B C41A C42 C43 36.7(11)
C41A C42 C43 C44 -126.9(10)
C42 C43 C44 C45 -174.5(8)
C35A N36 C46 C47 97.6(10)
C36A N36 C46 C47 -66.6(11)
N36 C46 C47 C48 126.8(9)
N36 C46 C47 C52 -59.5(12)
C52 C47 C48 C49 1.9(14)
C46 C47 C48 C49 175.8(10)
C47 C48 C49 C50 -0.2(17)
C48 C49 C50 C51 -3.2(16)
C49 C50 C51 C52 5.1(15)
C50 C51 C52 C47 -3.6(15)
C48 C47 C52 C51 -0.1(14)
C46 C47 C52 C51 -173.9(9)
